data_4080290
loop_
_publ_author_name
'Huang, Wenliang'
'Upton, Brianna M.'
'Khan, Saeed I.'
'Diaconescu, Paula L.'

_publ_section_title
;
 Synthesis and Characterization of Paramagnetic Lanthanide Benzyl
 Complexes
;
_journal_issue 5
_journal_name_full Organometallics
_journal_page_first 1379
_journal_paper_doi 10.1021/om3010433
_journal_volume 32
_journal_year 2013
_chemical_formula_sum 'C33 H53 Fe N2 Nd O Si2'
_chemical_formula_weight 750.04
_chemical_name_systematic
; 
 ? 
;
_space_group_IT_number 29
_symmetry_cell_setting orthorhombic
_symmetry_space_group_name_Hall 'P 2c -2ac'
_symmetry_space_group_name_H-M 'P c a 21'
_atom_sites_solution_hydrogens geom
_atom_sites_solution_primary direct
_atom_sites_solution_secondary difmap
_audit_creation_method SHELXL-97
_cell_angle_alpha 90.00
_cell_angle_beta 90.00
_cell_angle_gamma 90.00
_cell_formula_units_Z 4
_cell_length_a 9.546(5)
_cell_length_b 17.747(9)
_cell_length_c 20.479(10)
_cell_measurement_temperature 100(2)
_cell_volume 3469(3)
_computing_cell_refinement 'Bruker SAINT'
_computing_data_collection 'Bruker APEX2'
_computing_data_reduction 'Bruker SAINT'
_computing_molecular_graphics 'Bruker SHELXTL'
_computing_publication_material 'Bruker SHELXTL'
_computing_structure_refinement 'SHELXL-97 (Sheldrick, 2008)'
_computing_structure_solution 'SHELXS-97 (Sheldrick, 2008)'
_diffrn_ambient_temperature 100(2)
_diffrn_measured_fraction_theta_full 0.997
_diffrn_measured_fraction_theta_max 0.964
_diffrn_radiation_monochromator graphite
_diffrn_radiation_source 'fine-focus sealed tube'
_diffrn_radiation_type MoK\a
_diffrn_radiation_wavelength 0.71073
_diffrn_reflns_av_R_equivalents 0.0273
_diffrn_reflns_av_sigmaI/netI 0.0333
_diffrn_reflns_limit_h_max 13
_diffrn_reflns_limit_h_min -13
_diffrn_reflns_limit_k_max 25
_diffrn_reflns_limit_k_min -25
_diffrn_reflns_limit_l_max 28
_diffrn_reflns_limit_l_min -28
_diffrn_reflns_number 32683
_diffrn_reflns_theta_full 25.00
_diffrn_reflns_theta_max 30.62
_diffrn_reflns_theta_min 3.71
_exptl_absorpt_coefficient_mu 1.994
_exptl_absorpt_correction_T_max 0.7280
_exptl_absorpt_correction_T_min 0.5955
_exptl_absorpt_correction_type multi-scan
_exptl_absorpt_process_details 'Sadabs (Bruker)'
_exptl_crystal_density_diffrn 1.436
_exptl_crystal_density_method 'not measured'
_exptl_crystal_F_000 1548
_exptl_crystal_size_max 0.29
_exptl_crystal_size_mid 0.19
_exptl_crystal_size_min 0.17
_refine_diff_density_max 0.982
_refine_diff_density_min -0.423
_refine_diff_density_rms 0.065
_refine_ls_abs_structure_details 'Flack H D (1983), Acta Cryst. A39, 876-881'
_refine_ls_abs_structure_Flack 0.908(6)
_refine_ls_extinction_method none
_refine_ls_goodness_of_fit_ref 1.024
_refine_ls_hydrogen_treatment constr
_refine_ls_matrix_type full
_refine_ls_number_parameters 372
_refine_ls_number_reflns 10023
_refine_ls_number_restraints 1
_refine_ls_restrained_S_all 1.024
_refine_ls_R_factor_all 0.0223
_refine_ls_R_factor_gt 0.0202
_refine_ls_shift/su_max 0.004
_refine_ls_shift/su_mean 0.000
_refine_ls_structure_factor_coef Fsqd
_refine_ls_weighting_details 'calc w=1/[\s^2^(Fo^2^)+(0.0164P)^2^+0.0651P] where P=(Fo^2^+2Fc^2^)/3'
_refine_ls_weighting_scheme calc
_refine_ls_wR_factor_gt 0.0425
_refine_ls_wR_factor_ref 0.0434
_reflns_number_gt 9524
_reflns_number_total 10023
_reflns_threshold_expression >2sigma(I)
_cod_data_source_file om3010433_si_003.cif
_cod_data_source_block (NNfc)NdBn(THF)
_cod_depositor_comments
;
The following automatic conversions were performed:

'_symmetry_cell_setting' value 'Orthorhombic' changed to
'orthorhombic' according to
/home/saulius/struct/CIF-dictionaries/cif_core.dic dictionary named
'cif_core.dic' version 2.4.2 from 2011-04-26.

Automatic conversion script
Id: cif_fix_values 1891 2012-01-12 08:04:46Z andrius 
;
_cod_original_sg_symbol_H-M Pca21
_cod_database_code 4080290

loop_
_symmetry_equiv_pos_as_xyz
'x, y, z'
'-x, -y, z+1/2'
'x+1/2, -y, z'
'-x+1/2, y, z+1/2'

loop_
_atom_site_label
_atom_site_type_symbol
_atom_site_fract_x
_atom_site_fract_y
_atom_site_fract_z
_atom_site_U_iso_or_equiv
_atom_site_adp_type
_atom_site_occupancy
_atom_site_symmetry_multiplicity
_atom_site_calc_flag
_atom_site_refinement_flags
Nd1 Nd 0.433128(8) 0.227127(5) 0.249917(7) 0.01200(2) Uani 1 1 d .
Fe1 Fe 0.51632(3) 0.383376(14) 0.327423(13) 0.01155(5) Uani 1 1 d .
Si1 Si 0.53741(6) 0.12772(3) 0.40235(3) 0.01694(11) Uani 1 1 d .
Si2 Si 0.56906(6) 0.32276(3) 0.10080(3) 0.01678(13) Uani 1 1 d .
N1 N 0.49389(18) 0.20517(9) 0.35658(8) 0.0151(3) Uani 1 1 d .
N2 N 0.51587(17) 0.31821(9) 0.18068(8) 0.0140(3) Uani 1 1 d .
O1 O 0.61373(15) 0.13914(8) 0.21156(7) 0.0170(3) Uani 1 1 d .
C8 C 0.6072(2) 0.07018(11) 0.17278(11) 0.0175(4) Uani 1 1 d .
H8A H 0.5363 0.0748 0.1377 0.021 Uiso 1 1 calc R
H8B H 0.5831 0.0264 0.2006 0.021 Uiso 1 1 calc R
C9 C 0.7523(2) 0.06138(12) 0.14423(10) 0.0210(4) Uani 1 1 d .
H9A H 0.7624 0.0903 0.1031 0.025 Uiso 1 1 calc R
H9B H 0.7746 0.0078 0.1358 0.025 Uiso 1 1 calc R
C10 C 0.8443(2) 0.09370(12) 0.19803(11) 0.0242(5) Uani 1 1 d .
H10A H 0.8591 0.0566 0.2334 0.029 Uiso 1 1 calc R
H10B H 0.9363 0.1098 0.1807 0.029 Uiso 1 1 calc R
C11 C 0.7600(2) 0.16024(12) 0.22169(12) 0.0230(4) Uani 1 1 d .
H11A H 0.7785 0.1700 0.2685 0.028 Uiso 1 1 calc R
H11B H 0.7835 0.2060 0.1964 0.028 Uiso 1 1 calc R
C12 C 0.5035(2) 0.27913(11) 0.38001(10) 0.0149(4) Uani 1 1 d .
C13 C 0.6276(2) 0.32159(11) 0.39519(10) 0.0180(4) Uani 1 1 d .
H13A H 0.7262 0.3035 0.3900 0.022 Uiso 1 1 calc R
C14 C 0.5867(2) 0.39263(12) 0.42082(10) 0.0227(5) Uani 1 1 d .
H14A H 0.6513 0.4325 0.4377 0.027 Uiso 1 1 calc R
C15 C 0.4383(2) 0.39719(13) 0.41872(11) 0.0231(5) Uani 1 1 d .
H15A H 0.3803 0.4406 0.4341 0.028 Uiso 1 1 calc R
C16 C 0.3864(2) 0.32827(11) 0.39317(10) 0.0190(4) Uani 1 1 d .
H16A H 0.2855 0.3157 0.3858 0.023 Uiso 1 1 calc R
C17 C 0.5258(2) 0.38010(11) 0.22318(10) 0.0135(4) Uani 1 1 d .
C18 C 0.64994(17) 0.41133(9) 0.25251(13) 0.0154(3) Uani 1 1 d .
H18A H 0.7474 0.3918 0.2467 0.018 Uiso 1 1 calc R
C19 C 0.6115(2) 0.47632(11) 0.28922(10) 0.0181(4) Uani 1 1 d .
H19A H 0.6771 0.5108 0.3128 0.022 Uiso 1 1 calc R
C20 C 0.4635(2) 0.48384(11) 0.28583(10) 0.0169(4) Uani 1 1 d .
H20A H 0.4067 0.5245 0.3067 0.020 Uiso 1 1 calc R
C21 C 0.41052(18) 0.42424(10) 0.24636(14) 0.0156(3) Uani 1 1 d .
H21A H 0.3095 0.4152 0.2360 0.019 Uiso 1 1 calc R
C22 C 0.4936(3) 0.04308(13) 0.35159(12) 0.0356(6) Uani 1 1 d .
H22A H 0.5542 0.0419 0.3130 0.053 Uiso 1 1 calc R
H22B H 0.3954 0.0458 0.3378 0.053 Uiso 1 1 calc R
H22C H 0.5082 -0.0027 0.3774 0.053 Uiso 1 1 calc R
C23 C 0.7294(3) 0.12446(14) 0.42195(14) 0.0345(6) Uani 1 1 d .
H23A H 0.7832 0.1195 0.3814 0.052 Uiso 1 1 calc R
H23B H 0.7485 0.0812 0.4503 0.052 Uiso 1 1 calc R
H23C H 0.7566 0.1710 0.4444 0.052 Uiso 1 1 calc R
C24 C 0.4367(2) 0.12251(13) 0.48225(11) 0.0219(4) Uani 1 1 d .
C25 C 0.2788(3) 0.12845(18) 0.47001(14) 0.0432(7) Uani 1 1 d .
H25A H 0.2288 0.1253 0.5117 0.065 Uiso 1 1 calc R
H25B H 0.2488 0.0871 0.4415 0.065 Uiso 1 1 calc R
H25C H 0.2578 0.1768 0.4490 0.065 Uiso 1 1 calc R
C26 C 0.4674(3) 0.04751(13) 0.51727(12) 0.0274(5) Uani 1 1 d .
H26A H 0.4238 0.0480 0.5606 0.041 Uiso 1 1 calc R
H26B H 0.5688 0.0411 0.5219 0.041 Uiso 1 1 calc R
H26C H 0.4290 0.0057 0.4916 0.041 Uiso 1 1 calc R
C27 C 0.4821(3) 0.18708(14) 0.52764(12) 0.0340(6) Uani 1 1 d .
H27A H 0.4372 0.1809 0.5704 0.051 Uiso 1 1 calc R
H27B H 0.4538 0.2354 0.5086 0.051 Uiso 1 1 calc R
H27C H 0.5841 0.1861 0.5329 0.051 Uiso 1 1 calc R
C28 C 0.7606(3) 0.34503(18) 0.09329(12) 0.0415(7) Uani 1 1 d .
H28A H 0.7792 0.3947 0.1124 0.062 Uiso 1 1 calc R
H28B H 0.7873 0.3453 0.0471 0.062 Uiso 1 1 calc R
H28C H 0.8153 0.3067 0.1165 0.062 Uiso 1 1 calc R
C29 C 0.5358(4) 0.22778(13) 0.06524(13) 0.0392(7) Uani 1 1 d .
H29A H 0.4381 0.2134 0.0731 0.059 Uiso 1 1 calc R
H29B H 0.5981 0.1909 0.0858 0.059 Uiso 1 1 calc R
H29C H 0.5537 0.2291 0.0181 0.059 Uiso 1 1 calc R
C30 C 0.4660(2) 0.39564(13) 0.05212(11) 0.0222(5) Uani 1 1 d .
C31 C 0.5009(4) 0.47479(14) 0.07572(14) 0.0539(9) Uani 1 1 d .
H31A H 0.4463 0.5116 0.0507 0.081 Uiso 1 1 calc R
H31B H 0.6011 0.4845 0.0694 0.081 Uiso 1 1 calc R
H31C H 0.4778 0.4792 0.1222 0.081 Uiso 1 1 calc R
C32 C 0.5013(3) 0.38984(15) -0.02094(12) 0.0326(6) Uani 1 1 d .
H32A H 0.4477 0.4277 -0.0452 0.049 Uiso 1 1 calc R
H32B H 0.4771 0.3394 -0.0369 0.049 Uiso 1 1 calc R
H32C H 0.6017 0.3987 -0.0273 0.049 Uiso 1 1 calc R
C33 C 0.3088(3) 0.3805(2) 0.06074(15) 0.0537(9) Uani 1 1 d .
H33A H 0.2551 0.4173 0.0354 0.080 Uiso 1 1 calc R
H33B H 0.2840 0.3849 0.1070 0.080 Uiso 1 1 calc R
H33C H 0.2869 0.3295 0.0453 0.080 Uiso 1 1 calc R
C1 C 0.2469(2) 0.13502(12) 0.20342(11) 0.0210(4) Uani 1 1 d .
H2A H 0.2393 0.1340 0.1552 0.025 Uiso 1 1 calc R
H2B H 0.2474 0.0839 0.2227 0.025 Uiso 1 1 calc R
C7 C 0.1314(2) 0.26103(12) 0.20851(11) 0.0204(4) Uani 1 1 d .
H7A H 0.1638 0.2719 0.1657 0.025 Uiso 1 1 calc R
C4 C 0.0401(2) 0.23472(13) 0.33481(12) 0.0259(5) Uani 1 1 d .
H4A H 0.0094 0.2254 0.3782 0.031 Uiso 1 1 calc R
C2 C 0.15791(19) 0.18884(11) 0.23574(9) 0.0171(4) Uani 1 1 d .
C5 C 0.0121(2) 0.30404(13) 0.30576(12) 0.0250(5) Uani 1 1 d .
H5A H -0.0383 0.3418 0.3288 0.030 Uiso 1 1 calc R
C3 C 0.1124(2) 0.17891(13) 0.30111(11) 0.0226(4) Uani 1 1 d .
H3A H 0.1320 0.1326 0.3226 0.027 Uiso 1 1 calc R
C6 C 0.05853(19) 0.31682(12) 0.24330(17) 0.0245(5) Uani 1 1 d .
H6A H 0.0411 0.3642 0.2233 0.029 Uiso 1 1 calc R

loop_
_atom_site_aniso_label
_atom_site_aniso_U_11
_atom_site_aniso_U_22
_atom_site_aniso_U_33
_atom_site_aniso_U_23
_atom_site_aniso_U_13
_atom_site_aniso_U_12
Nd1 0.01375(4) 0.01118(4) 0.01108(4) -0.00063(5) -0.00078(5) -0.00113(3)
Fe1 0.01200(12) 0.01088(12) 0.01177(12) -0.00089(11) 0.00053(10) -0.00030(9)
Si1 0.0239(3) 0.0131(3) 0.0138(3) 0.0019(2) -0.0003(2) -0.0001(2)
Si2 0.0199(3) 0.0187(3) 0.0117(3) 0.0012(2) 0.0015(2) 0.0041(2)
N1 0.0211(9) 0.0124(8) 0.0118(8) -0.0009(6) -0.0009(7) -0.0007(6)
N2 0.0191(8) 0.0120(8) 0.0108(8) 0.0009(6) 0.0008(6) -0.0001(6)
O1 0.0153(7) 0.0145(7) 0.0213(7) -0.0062(6) 0.0002(6) 0.0000(5)
C8 0.0184(9) 0.0137(9) 0.0204(10) -0.0052(8) 0.0023(8) -0.0015(7)
C9 0.0234(10) 0.0177(10) 0.0220(10) -0.0017(8) 0.0053(8) -0.0016(8)
C10 0.0162(10) 0.0236(11) 0.0327(13) -0.0026(9) -0.0010(9) 0.0010(8)
C11 0.0166(10) 0.0223(11) 0.0302(11) -0.0032(9) -0.0040(8) -0.0025(8)
C12 0.0181(10) 0.0149(10) 0.0118(9) 0.0014(7) 0.0011(7) -0.0003(7)
C13 0.0236(12) 0.0153(10) 0.0149(10) 0.0017(8) -0.0058(9) -0.0018(8)
C14 0.0364(13) 0.0190(11) 0.0127(10) -0.0021(8) -0.0051(9) -0.0033(9)
C15 0.0370(13) 0.0169(11) 0.0153(11) -0.0034(9) 0.0093(9) 0.0011(9)
C16 0.0209(10) 0.0182(10) 0.0181(10) 0.0020(8) 0.0050(8) -0.0008(8)
C17 0.0172(9) 0.0123(9) 0.0109(8) 0.0015(7) 0.0015(7) 0.0000(7)
C18 0.0154(8) 0.0163(8) 0.0146(8) 0.0022(10) 0.0022(10) -0.0027(6)
C19 0.0189(9) 0.0135(9) 0.0218(10) 0.0015(8) 0.0023(8) -0.0055(7)
C20 0.0201(10) 0.0101(9) 0.0206(10) 0.0005(7) 0.0002(8) 0.0028(7)
C21 0.0164(8) 0.0152(8) 0.0153(9) 0.0023(11) -0.0052(10) 0.0019(6)
C22 0.0684(19) 0.0170(11) 0.0214(12) 0.0006(9) -0.0012(12) -0.0034(11)
C23 0.0275(12) 0.0345(13) 0.0414(14) 0.0166(12) 0.0017(11) 0.0080(10)
C24 0.0237(11) 0.0255(12) 0.0166(10) 0.0054(9) 0.0007(8) -0.0018(8)
C25 0.0240(13) 0.066(2) 0.0393(15) 0.0208(14) 0.0073(11) 0.0019(13)
C26 0.0370(13) 0.0257(12) 0.0194(11) 0.0075(9) -0.0033(10) -0.0084(10)
C27 0.0602(17) 0.0257(13) 0.0161(11) 0.0023(9) 0.0050(11) 0.0035(12)
C28 0.0216(12) 0.077(2) 0.0259(13) 0.0097(13) 0.0068(10) 0.0043(13)
C29 0.080(2) 0.0203(13) 0.0168(12) -0.0013(9) -0.0024(12) 0.0075(12)
C30 0.0296(11) 0.0229(11) 0.0141(11) 0.0047(9) -0.0003(9) 0.0073(9)
C31 0.120(3) 0.0187(13) 0.0227(13) 0.0067(11) -0.0065(16) 0.0082(16)
C32 0.0509(16) 0.0310(13) 0.0158(11) 0.0057(10) 0.0013(11) 0.0127(11)
C33 0.0303(14) 0.099(3) 0.0319(15) 0.0192(16) -0.0051(12) 0.0206(16)
C1 0.0209(10) 0.0179(10) 0.0240(11) -0.0045(8) -0.0028(8) -0.0024(8)
C7 0.0188(10) 0.0203(11) 0.0222(11) 0.0011(8) 0.0006(8) -0.0018(8)
C4 0.0220(11) 0.0349(13) 0.0206(11) -0.0017(10) 0.0031(9) -0.0045(9)
C2 0.0134(8) 0.0167(9) 0.0212(13) -0.0020(7) -0.0042(7) -0.0048(7)
C5 0.0176(11) 0.0244(12) 0.0329(13) -0.0044(9) 0.0002(9) 0.0003(9)
C3 0.0236(11) 0.0191(10) 0.0251(11) 0.0035(9) -0.0038(9) -0.0020(9)
C6 0.0194(9) 0.0194(9) 0.0349(15) 0.0002(12) -0.0036(10) 0.0002(7)

loop_
_atom_type_symbol
_atom_type_description
_atom_type_scat_dispersion_real
_atom_type_scat_dispersion_imag
_atom_type_scat_source
C C 0.0033 0.0016 'International Tables Vol C Tables 4.2.6.8 and 6.1.1.4'
H H 0.0000 0.0000 'International Tables Vol C Tables 4.2.6.8 and 6.1.1.4'
N N 0.0061 0.0033 'International Tables Vol C Tables 4.2.6.8 and 6.1.1.4'
O O 0.0106 0.0060 'International Tables Vol C Tables 4.2.6.8 and 6.1.1.4'
Si Si 0.0817 0.0704 'International Tables Vol C Tables 4.2.6.8 and 6.1.1.4'
Fe Fe 0.3463 0.8444 'International Tables Vol C Tables 4.2.6.8 and 6.1.1.4'
Nd Nd -0.1943 3.0179 'International Tables Vol C Tables 4.2.6.8 and 6.1.1.4'

loop_
_geom_angle_atom_site_label_1
_geom_angle_atom_site_label_2
_geom_angle_atom_site_label_3
_geom_angle
N2 Nd1 N1 128.48(6)
N2 Nd1 O1 90.49(6)
N1 Nd1 O1 91.09(6)
N2 Nd1 C1 116.96(7)
N1 Nd1 C1 114.56(7)
O1 Nd1 C1 87.88(7)
N2 Nd1 C2 116.22(6)
N1 Nd1 C2 107.61(6)
O1 Nd1 C2 118.92(6)
C1 Nd1 C2 31.24(6)
N2 Nd1 C12 105.33(6)
N1 Nd1 C12 28.36(6)
O1 Nd1 C12 109.50(5)
C1 Nd1 C12 134.14(6)
C2 Nd1 C12 113.59(6)
N2 Nd1 C17 28.31(6)
N1 Nd1 C17 105.13(6)
O1 Nd1 C17 108.67(6)
C1 Nd1 C17 136.65(7)
C2 Nd1 C17 120.35(6)
C12 Nd1 C17 78.77(6)
N2 Nd1 C7 90.82(6)
N1 Nd1 C7 122.35(6)
O1 Nd1 C7 134.18(5)
C1 Nd1 C7 51.54(7)
C2 Nd1 C7 27.63(6)
C12 Nd1 C7 114.20(6)
C17 Nd1 C7 92.89(6)
N2 Nd1 Fe1 67.72(5)
N1 Nd1 Fe1 67.85(5)
O1 Nd1 Fe1 121.37(4)
C1 Nd1 Fe1 150.74(5)
C2 Nd1 Fe1 119.55(4)
C12 Nd1 Fe1 39.89(4)
C17 Nd1 Fe1 39.73(4)
C7 Nd1 Fe1 101.24(4)
C15 Fe1 C14 40.92(10)
C15 Fe1 C19 114.81(9)
C14 Fe1 C19 98.53(9)
C15 Fe1 C20 100.88(9)
C14 Fe1 C20 113.82(9)
C19 Fe1 C20 40.76(8)
C15 Fe1 C18 152.49(9)
C14 Fe1 C18 118.51(10)
C19 Fe1 C18 40.72(8)
C20 Fe1 C18 68.32(8)
C15 Fe1 C13 68.49(10)
C14 Fe1 C13 40.56(9)
C19 Fe1 C13 117.29(9)
C20 Fe1 C13 150.79(8)
C18 Fe1 C13 108.10(9)
C15 Fe1 C21 121.12(10)
C14 Fe1 C21 152.29(9)
C19 Fe1 C21 68.10(8)
C20 Fe1 C21 40.51(8)
C18 Fe1 C21 67.69(9)
C13 Fe1 C21 167.14(8)
C15 Fe1 C16 40.46(9)
C14 Fe1 C16 68.00(9)
C19 Fe1 C16 153.67(8)
C20 Fe1 C16 122.37(8)
C18 Fe1 C16 165.59(8)
C13 Fe1 C16 67.73(9)
C21 Fe1 C16 113.14(9)
C15 Fe1 C17 160.01(9)
C14 Fe1 C17 158.05(9)
C19 Fe1 C17 67.67(8)
C20 Fe1 C17 67.48(8)
C18 Fe1 C17 40.10(8)
C13 Fe1 C17 129.46(8)
C21 Fe1 C17 39.70(8)
C16 Fe1 C17 131.32(8)
C15 Fe1 C12 67.68(9)
C14 Fe1 C12 67.43(9)
C19 Fe1 C12 156.36(8)
C20 Fe1 C12 161.82(8)
C18 Fe1 C12 128.20(7)
C13 Fe1 C12 39.92(8)
C21 Fe1 C12 132.52(7)
C16 Fe1 C12 39.95(8)
C17 Fe1 C12 118.72(8)
C15 Fe1 Nd1 117.24(7)
C14 Fe1 Nd1 126.94(6)
C19 Fe1 Nd1 127.15(7)
C20 Fe1 Nd1 118.39(7)
C18 Fe1 Nd1 89.61(6)
C13 Fe1 Nd1 90.05(6)
C21 Fe1 Nd1 77.94(6)
C16 Fe1 Nd1 76.80(6)
C17 Fe1 Nd1 60.38(5)
C12 Fe1 Nd1 60.11(6)
N1 Si1 C22 106.57(11)
N1 Si1 C23 112.22(10)
C22 Si1 C23 108.18(13)
N1 Si1 C24 112.78(10)
C22 Si1 C24 109.00(12)
C23 Si1 C24 107.97(11)
N2 Si2 C29 106.25(11)
N2 Si2 C28 112.12(10)
C29 Si2 C28 108.93(15)
N2 Si2 C30 112.21(10)
C29 Si2 C30 108.75(12)
C28 Si2 C30 108.48(12)
C12 N1 Si1 123.23(14)
C12 N1 Nd1 100.59(12)
Si1 N1 Nd1 135.90(9)
C17 N2 Si2 122.30(13)
C17 N2 Nd1 101.04(12)
Si2 N2 Nd1 136.54(9)
C11 O1 C8 109.44(14)
C11 O1 Nd1 117.57(11)
C8 O1 Nd1 132.62(11)
O1 C8 C9 104.95(15)
O1 C8 H8A 110.8
C9 C8 H8A 110.8
O1 C8 H8B 110.8
C9 C8 H8B 110.8
H8A C8 H8B 108.8
C8 C9 C10 102.10(17)
C8 C9 H9A 111.3
C10 C9 H9A 111.3
C8 C9 H9B 111.3
C10 C9 H9B 111.3
H9A C9 H9B 109.2
C11 C10 C9 102.72(17)
C11 C10 H10A 111.2
C9 C10 H10A 111.2
C11 C10 H10B 111.2
C9 C10 H10B 111.2
H10A C10 H10B 109.1
O1 C11 C10 105.28(16)
O1 C11 H11A 110.7
C10 C11 H11A 110.7
O1 C11 H11B 110.7
C10 C11 H11B 110.7
H11A C11 H11B 108.8
N1 C12 C13 128.24(19)
N1 C12 C16 125.42(19)
C13 C12 C16 106.34(18)
N1 C12 Fe1 129.81(14)
C13 C12 Fe1 67.01(11)
C16 C12 Fe1 67.45(11)
N1 C12 Nd1 51.06(9)
C13 C12 Nd1 123.80(14)
C16 C12 Nd1 100.63(13)
Fe1 C12 Nd1 80.00(7)
C14 C13 C12 108.5(2)
C14 C13 Fe1 68.60(12)
C12 C13 Fe1 73.07(12)
C14 C13 H13A 125.7
C12 C13 H13A 125.7
Fe1 C13 H13A 125.7
C15 C14 C13 108.30(19)
C15 C14 Fe1 69.30(13)
C13 C14 Fe1 70.84(12)
C15 C14 H14A 125.8
C13 C14 H14A 125.8
Fe1 C14 H14A 125.8
C14 C15 C16 108.06(19)
C14 C15 Fe1 69.77(12)
C16 C15 Fe1 71.58(13)
C14 C15 H15A 126.0
C16 C15 H15A 126.0
Fe1 C15 H15A 126.0
C15 C16 C12 108.63(19)
C15 C16 Fe1 67.96(12)
C12 C16 Fe1 72.59(12)
C15 C16 H16A 125.7
C12 C16 H16A 125.7
Fe1 C16 H16A 125.7
N2 C17 C21 125.57(18)
N2 C17 C18 127.94(18)
C21 C17 C18 106.49(17)
N2 C17 Fe1 129.59(13)
C21 C17 Fe1 67.76(13)
C18 C17 Fe1 66.90(13)
N2 C17 Nd1 50.65(9)
C21 C17 Nd1 102.40(12)
C18 C17 Nd1 122.10(13)
Fe1 C17 Nd1 79.89(6)
C19 C18 C17 108.64(16)
C19 C18 Fe1 69.01(12)
C17 C18 Fe1 73.00(11)
C19 C18 H18A 125.7
C17 C18 H18A 125.7
Fe1 C18 H18A 125.7
C20 C19 C18 107.85(17)
C20 C19 Fe1 69.63(11)
C18 C19 Fe1 70.27(12)
C20 C19 H19A 126.1
C18 C19 H19A 126.1
Fe1 C19 H19A 126.1
C19 C20 C21 108.14(17)
C19 C20 Fe1 69.62(11)
C21 C20 Fe1 71.06(12)
C19 C20 H20A 125.9
C21 C20 H20A 125.9
Fe1 C20 H20A 125.9
C20 C21 C17 108.76(16)
C20 C21 Fe1 68.43(13)
C17 C21 Fe1 72.53(11)
C20 C21 H21A 125.6
C17 C21 H21A 125.6
Fe1 C21 H21A 125.6
Si1 C22 H22A 109.5
Si1 C22 H22B 109.5
H22A C22 H22B 109.5
Si1 C22 H22C 109.5
H22A C22 H22C 109.5
H22B C22 H22C 109.5
Si1 C23 H23A 109.5
Si1 C23 H23B 109.5
H23A C23 H23B 109.5
Si1 C23 H23C 109.5
H23A C23 H23C 109.5
H23B C23 H23C 109.5
C25 C24 C27 109.0(2)
C25 C24 C26 108.8(2)
C27 C24 C26 107.99(19)
C25 C24 Si1 110.72(16)
C27 C24 Si1 109.98(16)
C26 C24 Si1 110.30(16)
C24 C25 H25A 109.5
C24 C25 H25B 109.5
H25A C25 H25B 109.5
C24 C25 H25C 109.5
H25A C25 H25C 109.5
H25B C25 H25C 109.5
C24 C26 H26A 109.5
C24 C26 H26B 109.5
H26A C26 H26B 109.5
C24 C26 H26C 109.5
H26A C26 H26C 109.5
H26B C26 H26C 109.5
C24 C27 H27A 109.5
C24 C27 H27B 109.5
H27A C27 H27B 109.5
C24 C27 H27C 109.5
H27A C27 H27C 109.5
H27B C27 H27C 109.5
Si2 C28 H28A 109.5
Si2 C28 H28B 109.5
H28A C28 H28B 109.5
Si2 C28 H28C 109.5
H28A C28 H28C 109.5
H28B C28 H28C 109.5
Si2 C29 H29A 109.5
Si2 C29 H29B 109.5
H29A C29 H29B 109.5
Si2 C29 H29C 109.5
H29A C29 H29C 109.5
H29B C29 H29C 109.5
C31 C30 C33 109.8(3)
C31 C30 C32 108.8(2)
C33 C30 C32 108.3(2)
C31 C30 Si2 110.31(18)
C33 C30 Si2 108.99(17)
C32 C30 Si2 110.50(16)
C30 C31 H31A 109.5
C30 C31 H31B 109.5
H31A C31 H31B 109.5
C30 C31 H31C 109.5
H31A C31 H31C 109.5
H31B C31 H31C 109.5
C30 C32 H32A 109.5
C30 C32 H32B 109.5
H32A C32 H32B 109.5
C30 C32 H32C 109.5
H32A C32 H32C 109.5
H32B C32 H32C 109.5
C30 C33 H33A 109.5
C30 C33 H33B 109.5
H33A C33 H33B 109.5
C30 C33 H33C 109.5
H33A C33 H33C 109.5
H33B C33 H33C 109.5
C2 C1 Nd1 79.50(12)
C2 C1 H2A 115.3
Nd1 C1 H2A 115.3
C2 C1 H2B 115.3
Nd1 C1 H2B 115.3
H2A C1 H2B 112.4
C6 C7 C2 121.7(2)
C6 C7 Nd1 117.66(15)
C2 C7 Nd1 63.03(11)
C6 C7 H7A 119.2
C2 C7 H7A 119.2
Nd1 C7 H7A 89.4
C3 C4 C5 120.9(2)
C3 C4 H4A 119.6
C5 C4 H4A 119.6
C3 C2 C7 115.36(19)
C3 C2 C1 122.16(19)
C7 C2 C1 121.54(18)
C3 C2 Nd1 103.01(13)
C7 C2 Nd1 89.34(12)
C1 C2 Nd1 69.26(11)
C6 C5 C4 118.8(2)
C6 C5 H5A 120.6
C4 C5 H5A 120.6
C4 C3 C2 122.1(2)
C4 C3 H3A 118.9
C2 C3 H3A 118.9
C5 C6 C7 121.1(2)
C5 C6 H6A 119.5
C7 C6 H6A 119.5

loop_
_geom_bond_atom_site_label_1
_geom_bond_atom_site_label_2
_geom_bond_distance
Nd1 N2 2.2906(17)
Nd1 N1 2.2933(19)
Nd1 O1 2.4551(16)
Nd1 C1 2.596(2)
Nd1 C2 2.729(2)
Nd1 C12 2.898(2)
Nd1 C17 2.907(2)
Nd1 C7 3.062(3)
Nd1 Fe1 3.2923(12)
Fe1 C15 2.028(2)
Fe1 C14 2.034(2)
Fe1 C19 2.039(2)
Fe1 C20 2.039(2)
Fe1 C18 2.056(2)
Fe1 C13 2.063(2)
Fe1 C21 2.074(2)
Fe1 C16 2.075(2)
Fe1 C17 2.137(2)
Fe1 C12 2.144(2)
Si1 N1 1.7148(19)
Si1 C22 1.874(3)
Si1 C23 1.877(3)
Si1 C24 1.900(2)
Si2 N2 1.7147(19)
Si2 C29 1.863(3)
Si2 C28 1.877(3)
Si2 C30 1.907(2)
N1 C12 1.401(3)
N2 C17 1.405(3)
O1 C11 1.460(2)
O1 C8 1.460(2)
C8 C9 1.511(3)
C8 H8A 0.9900
C8 H8B 0.9900
C9 C10 1.521(3)
C9 H9A 0.9900
C9 H9B 0.9900
C10 C11 1.509(3)
C10 H10A 0.9900
C10 H10B 0.9900
C11 H11A 0.9900
C11 H11B 0.9900
C12 C13 1.438(3)
C12 C16 1.443(3)
C13 C14 1.420(3)
C13 H13A 1.0000
C14 C15 1.420(3)
C14 H14A 1.0000
C15 C16 1.420(3)
C15 H15A 1.0000
C16 H16A 1.0000
C17 C21 1.431(3)
C17 C18 1.440(3)
C18 C19 1.425(3)
C18 H18A 1.0000
C19 C20 1.420(3)
C19 H19A 1.0000
C20 C21 1.424(3)
C20 H20A 1.0000
C21 H21A 1.0000
C22 H22A 0.9800
C22 H22B 0.9800
C22 H22C 0.9800
C23 H23A 0.9800
C23 H23B 0.9800
C23 H23C 0.9800
C24 C25 1.531(3)
C24 C27 1.538(3)
C24 C26 1.540(3)
C25 H25A 0.9800
C25 H25B 0.9800
C25 H25C 0.9800
C26 H26A 0.9800
C26 H26B 0.9800
C26 H26C 0.9800
C27 H27A 0.9800
C27 H27B 0.9800
C27 H27C 0.9800
C28 H28A 0.9800
C28 H28B 0.9800
C28 H28C 0.9800
C29 H29A 0.9800
C29 H29B 0.9800
C29 H29C 0.9800
C30 C31 1.522(4)
C30 C33 1.535(4)
C30 C32 1.537(3)
C31 H31A 0.9800
C31 H31B 0.9800
C31 H31C 0.9800
C32 H32A 0.9800
C32 H32B 0.9800
C32 H32C 0.9800
C33 H33A 0.9800
C33 H33B 0.9800
C33 H33C 0.9800
C1 C2 1.439(3)
C1 H2A 0.9900
C1 H2B 0.9900
C7 C6 1.404(3)
C7 C2 1.420(3)
C7 H7A 0.9500
C4 C3 1.391(3)
C4 C5 1.392(3)
C4 H4A 0.9500
C2 C3 1.418(3)
C5 C6 1.373(4)
C5 H5A 0.9500
C3 H3A 0.9500
C6 H6A 0.9500
